data_7714289
loop_
_publ_author_name
'Guo, Hui'
'Hong, Dongjing'
'Cui, Peng'

_publ_section_title
;
 Tripodal tris(siloxide) Ligand Supported Trivalent Rare-earth Metal
 Complexes and Redox Reactivity
;
_journal_name_full 'Dalton Transactions'
_journal_paper_doi 10.1039/D3DT02519E
_journal_year 2023
_chemical_formula_moiety 'C68 H61 Ce Cl O5 Si3, 0.75[C4H8O]'
_chemical_formula_sum 'C68 H61 Ce Cl O5 Si3'
_chemical_formula_weight 1218.00
_space_group_crystal_system triclinic
_space_group_IT_number 2
_space_group_name_Hall '-P 1'
_space_group_name_H-M_alt 'P -1'
_atom_sites_solution_hydrogens geom
_audit_creation_date 2023-07-14
_audit_creation_method
;
Olex2 1.5
(compiled 2022.04.07 svn.rca3783a0 for OlexSys, GUI svn.r6498)
;
_audit_update_record
;
2023-07-14 deposited with the CCDC.	2023-10-17 downloaded from the CCDC.
;
_cell_angle_alpha 97.802(2)
_cell_angle_beta 101.973(2)
_cell_angle_gamma 116.853(2)
_cell_formula_units_Z 2
_cell_length_a 13.824(2)
_cell_length_b 14.321(2)
_cell_length_c 19.077(3)
_cell_measurement_reflns_used 3711
_cell_measurement_temperature 300.00
_cell_measurement_theta_max 20.108
_cell_measurement_theta_min 2.234
_cell_volume 3180.2(8)
_computing_cell_refinement 'SAINT v8.37A (Bruker, 2015)'
_computing_data_collection 'Bruker SMART APEX II diffractrometer'
_computing_data_reduction 'SAINT v8.37A (Bruker, 2015)'
_computing_molecular_graphics 'Olex2 1.5 (Dolomanov et al., 2009)'
_computing_publication_material 'Olex2 1.5 (Dolomanov et al., 2009)'
_computing_structure_refinement 'SHELXL 2019/2 (Sheldrick, 2015)'
_computing_structure_solution 'SHELXT 2014/5 (Sheldrick, 2014)'
_diffrn_ambient_temperature 300.00
_diffrn_detector 'CCD area detector'
_diffrn_measured_fraction_theta_full 0.993
_diffrn_measured_fraction_theta_max 0.972
_diffrn_measurement_device 'three-circle diffractometer'
_diffrn_measurement_device_type 'Bruker SMART APEX II 300K'
_diffrn_measurement_method '\f and \w scans'
_diffrn_radiation_monochromator graphite
_diffrn_radiation_probe x-ray
_diffrn_radiation_type MoK\a
_diffrn_radiation_wavelength 0.71073
_diffrn_reflns_av_R_equivalents 0.1014
_diffrn_reflns_av_unetI/netI 0.1945
_diffrn_reflns_Laue_measured_fraction_full 0.993
_diffrn_reflns_Laue_measured_fraction_max 0.972
_diffrn_reflns_limit_h_max 17
_diffrn_reflns_limit_h_min -18
_diffrn_reflns_limit_k_max 18
_diffrn_reflns_limit_k_min -16
_diffrn_reflns_limit_l_max 24
_diffrn_reflns_limit_l_min -24
_diffrn_reflns_number 28414
_diffrn_reflns_point_group_measured_fraction_full 0.993
_diffrn_reflns_point_group_measured_fraction_max 0.972
_diffrn_reflns_theta_full 25.242
_diffrn_reflns_theta_max 27.713
_diffrn_reflns_theta_min 1.652
_diffrn_source 'sealed X-ray tube'
_diffrn_source_target Mo
_exptl_absorpt_coefficient_mu 0.861
_exptl_absorpt_correction_T_max 0.7456
_exptl_absorpt_correction_T_min 0.4135
_exptl_absorpt_correction_type multi-scan
_exptl_absorpt_process_details
;
SADABS-2016/2 (Bruker,2016/2) was used for absorption correction.
wR2(int) was 0.1128 before and 0.0608 after correction.
The Ratio of minimum to maximum transmission is 0.5546.
The \l/2 correction factor is Not present.
;
_exptl_crystal_colour yellow
_exptl_crystal_colour_primary yellow
_exptl_crystal_density_diffrn 1.272
_exptl_crystal_description block
_exptl_crystal_F_000 1252
_exptl_crystal_size_max 0.15
_exptl_crystal_size_mid 0.13
_exptl_crystal_size_min 0.12
_refine_diff_density_max 1.492
_refine_diff_density_min -1.350
_refine_diff_density_rms 0.109
_refine_ls_extinction_method none
_refine_ls_goodness_of_fit_ref 0.958
_refine_ls_hydrogen_treatment constr
_refine_ls_matrix_type full
_refine_ls_number_parameters 899
_refine_ls_number_reflns 14516
_refine_ls_number_restraints 1518
_refine_ls_restrained_S_all 0.917
_refine_ls_R_factor_all 0.1805
_refine_ls_R_factor_gt 0.0750
_refine_ls_shift/su_max 0.007
_refine_ls_shift/su_mean 0.000
_refine_ls_structure_factor_coef Fsqd
_refine_ls_weighting_details 'w=1/[\s^2^(Fo^2^)+(0.0751P)^2^] where P=(Fo^2^+2Fc^2^)/3'
_refine_ls_weighting_scheme calc
_refine_ls_wR_factor_gt 0.1485
_refine_ls_wR_factor_ref 0.1903
_reflns_Friedel_coverage 0.000
_reflns_number_gt 6840
_reflns_number_total 14516
_reflns_threshold_expression 'I > 2\s(I)'
_cod_data_source_file d3dt02519e2.cif
_cod_data_source_block 6
_cod_original_cell_volume 3180.1(9)
_cod_database_code 7714289
_shelx_shelxl_version_number 2019/2
_shelx_space_group_comment
;
The symmetry employed for this shelxl refinement is uniquely defined
by the following loop, which should always be used as a source of
symmetry information in preference to the above space-group names.
They are only intended as comments.
;
_shelx_estimated_absorpt_t_max 0.904
_shelx_estimated_absorpt_t_min 0.882
_olex2_refinement_description
;
1. Fixed Uiso
 At 1.2 times of:
  All C(H) groups, All C(H,H) groups
2. Restrained distances
 Si3-C49A \\sim Si3-C49
 with sigma of 0.02
 Si3-C55A \\sim Si3-C55
 with sigma of 0.02
 C49A-C55A \\sim C49-C55
 with sigma of 0.02
 Si1-C19 \\sim Si1-C19A
 with sigma of 0.02
 Si1-C13 \\sim Si1-C13A
 with sigma of 0.02
 C19-C13 \\sim C19A-C13A
 with sigma of 0.02
3. Uiso/Uaniso restraints and constraints
O4 \\sim C61 \\sim C62 \\sim C63 \\sim C64 \\sim C61A \\sim C62A \\sim C63A
\\sim C64A: within 2A with sigma of 0.01 and sigma for terminal atoms of 0.02
within 2A
Si3 \\sim C49 \\sim C50 \\sim C51 \\sim C52 \\sim C53 \\sim C54 \\sim C55 \\sim
C56 \\sim C57 \\sim C58 \\sim C59 \\sim C60 \\sim C49A \\sim C50A \\sim C51A
\\sim C52A \\sim C53A \\sim C54A \\sim C55A \\sim C60A \\sim C59A \\sim C58A
\\sim C57A \\sim C56A: within 2A with sigma of 0.01 and sigma for terminal
atoms of 0.02 within 2A
Si1 \\sim C13 \\sim C14 \\sim C15 \\sim C16 \\sim C17 \\sim C18 \\sim C19 \\sim
C20 \\sim C21 \\sim C22 \\sim C23 \\sim C24 \\sim C13A \\sim C14A \\sim C15A
\\sim C16A \\sim C17A \\sim C18A \\sim C19A \\sim C24A \\sim C23A \\sim C22A
\\sim C21A \\sim C20A: within 2A with sigma of 0.01 and sigma for terminal
atoms of 0.02 within 2A
O5 \\sim C65 \\sim C66 \\sim C67 \\sim C68 \\sim C65A \\sim C66A \\sim C67A
\\sim C68A: within 2A with sigma of 0.01 and sigma for terminal atoms of 0.02
within 2A
4. Rigid body (RIGU) restrains
 O4, C61, C63, C64, C61A, C62A, C63A, C64A, C62
 with sigma for 1-2 distances of 0.01 and sigma for 1-3 distances of 0.02
 Si3, C49, C50, C51, C52, C53, C54, C55, C56, C57, C58, C59, C60, C49A, C50A,
 C51A, C52A, C53A, C54A, C55A, C60A, C59A, C58A, C57A, C56A
 with sigma for 1-2 distances of 0.01 and sigma for 1-3 distances of 0.02
 Si1, C13, C14, C15, C16, C17, C18, C19, C20, C21, C22, C23, C24, C13A, C14A,
 C15A, C16A, C17A, C18A, C19A, C24A, C23A, C22A, C21A, C20A
 with sigma for 1-2 distances of 0.01 and sigma for 1-3 distances of 0.02
 O5, C65, C66, C67, C68, C65A, C66A, C67A, C68A
 with sigma for 1-2 distances of 0.01 and sigma for 1-3 distances of 0.02
5. Same fragment restrains
{C65A, C66A, C67A, C68A} sigma for 1-2: 0.02, 1-3: 0.04
as in
{C65, C66, C67, C68}
{C61A, C62A, C63A, C64A} sigma for 1-2: 0.02, 1-3: 0.04
as in
{C61, C62, C63, C64}
6. Others
 Sof(C49A)=Sof(C50A)=Sof(H50A)=Sof(C51A)=Sof(H51A)=Sof(C52A)=Sof(H52A)=
 Sof(C53A)=Sof(H53A)=Sof(C54A)=Sof(H54A)=Sof(C55A)=Sof(C60A)=Sof(H60A)=
 Sof(C59A)=Sof(H59A)=Sof(C58A)=Sof(H58A)=Sof(C57A)=Sof(H57A)=Sof(C56A)=
 Sof(H56A)=1-FVAR(1)
 Sof(C49)=Sof(C50)=Sof(H50)=Sof(C51)=Sof(H51)=Sof(C52)=Sof(H52)=Sof(C53)=
 Sof(H53)=Sof(C54)=Sof(H54)=Sof(C55)=Sof(C56)=Sof(H56)=Sof(C57)=Sof(H57)=
 Sof(C58)=Sof(H58)=Sof(C59)=Sof(H59)=Sof(C60)=Sof(H60)=FVAR(1)
 Sof(C13A)=Sof(C14A)=Sof(H14A)=Sof(C15A)=Sof(H15A)=Sof(C16A)=Sof(H16A)=
 Sof(C17A)=Sof(H17A)=Sof(C18A)=Sof(H18A)=Sof(C19A)=Sof(C24A)=Sof(H24A)=
 Sof(C23A)=Sof(H23A)=Sof(C22A)=Sof(H22A)=Sof(C21A)=Sof(H21A)=Sof(C20A)=
 Sof(H20A)=1-FVAR(2)
 Sof(C13)=Sof(C14)=Sof(H14)=Sof(C15)=Sof(H15)=Sof(C16)=Sof(H16)=Sof(C17)=
 Sof(H17)=Sof(C18)=Sof(H18)=Sof(C19)=Sof(C20)=Sof(H20)=Sof(C21)=Sof(H21)=
 Sof(C22)=Sof(H22)=Sof(C23)=Sof(H23)=Sof(C24)=Sof(H24)=FVAR(2)
 Sof(C61A)=Sof(H61C)=Sof(H61D)=Sof(C62A)=Sof(H62C)=Sof(H62D)=Sof(C63A)=
 Sof(H63C)=Sof(H63D)=Sof(C64A)=Sof(H64C)=Sof(H64D)=1-FVAR(3)
 Sof(C61)=Sof(H61A)=Sof(H61B)=Sof(C62)=Sof(H62A)=Sof(H62B)=Sof(C63)=Sof(H63A)=
 Sof(H63B)=Sof(C64)=Sof(H64A)=Sof(H64B)=FVAR(3)
 Sof(C65A)=Sof(H65C)=Sof(H65D)=Sof(C66A)=Sof(H66C)=Sof(H66D)=Sof(C67A)=
 Sof(H67C)=Sof(H67D)=Sof(C68A)=Sof(H68C)=Sof(H68D)=1-FVAR(4)
 Sof(C65)=Sof(H65A)=Sof(H65B)=Sof(C66)=Sof(H66A)=Sof(H66B)=Sof(C67)=Sof(H67A)=
 Sof(H67B)=Sof(C68)=Sof(H68A)=Sof(H68B)=FVAR(4)
7.a Secondary CH2 refined with riding coordinates:
 C65(H65A,H65B), C66(H66A,H66B), C67(H67A,H67B), C68(H68A,H68B), C61(H61A,
 H61B), C62(H62A,H62B), C63(H63A,H63B), C64(H64A,H64B), C61A(H61C,H61D),
 C62A(H62C,H62D), C63A(H63C,H63D), C64A(H64C,H64D), C65A(H65C,H65D), C66A(H66C,
 H66D), C67A(H67C,H67D), C68A(H68C,H68D)
7.b Aromatic/amide H refined with riding coordinates:
 C2(H2), C4(H4), C6(H6), C8(H8), C9(H9), C10(H10), C11(H11), C26(H26),
 C27(H27), C28(H28), C29(H29), C32(H32), C33(H33), C34(H34), C35(H35), C36(H36),
  C38(H38), C39(H39), C40(H40), C41(H41), C42(H42), C44(H44), C45(H45),
 C46(H46), C47(H47), C14(H14), C15(H15), C16(H16), C17(H17), C18(H18), C20(H20),
  C21(H21), C22(H22), C23(H23), C24(H24), C50(H50), C51(H51), C52(H52),
 C53(H53), C54(H54), C56(H56), C57(H57), C58(H58), C59(H59), C60(H60),
 C14A(H14A), C15A(H15A), C16A(H16A), C17A(H17A), C18A(H18A), C24A(H24A),
 C23A(H23A), C22A(H22A), C21A(H21A), C20A(H20A), C50A(H50A), C51A(H51A),
 C52A(H52A), C53A(H53A), C54A(H54A), C60A(H60A), C59A(H59A), C58A(H58A),
 C57A(H57A), C56A(H56A)
7.c Fitted hexagon refined as free rotating group:
 C13(C14,C15,C16,C17,C18), C19(C20,C21,C22,C23,C24), C49(C50,C51,C52,C53,C54),
 C55(C56,C57,C58,C59,C60), C13A(C14A,C15A,C16A,C17A,C18A), C19A(C24A,C23A,C22A,
 C21A,C20A), C49A(C50A,C51A,C52A,C53A,C54A), C55A(C60A,C59A,C58A,C57A,C56A)
;
_smtbx_masks_special_details
;
A solvent mask was calculated and 61 electrons were 
found in a volume of 291\%A^3^ in 1 void per unit cell. 
This is consistent with the presence of 
0.75[C4H8O] per Asymmetric Unit 
which account for 60 electrons 
per unit cell.
;
_smtbx_masks_void_probe_radius 1.2
_smtbx_masks_void_truncation_radius 1.2
_olex2_submission_special_instructions 'No special instructions were received'

loop_
_space_group_symop_operation_xyz
'x, y, z'
'-x, -y, -z'

loop_
_atom_site_label
_atom_site_type_symbol
_atom_site_fract_x
_atom_site_fract_y
_atom_site_fract_z
_atom_site_U_iso_or_equiv
_atom_site_adp_type
_atom_site_occupancy
_atom_site_site_symmetry_order
_atom_site_calc_flag
_atom_site_refinement_flags_posn
_atom_site_refinement_flags_adp
_atom_site_refinement_flags_occupancy
_atom_site_disorder_assembly
_atom_site_disorder_group
Ce01 Ce 0.80494(4) 0.28201(3) 0.79623(2) 0.04083(15) Uani 1 1 d . . . . .
Cl1 Cl 0.8149(2) 0.42727(18) 0.90504(12) 0.0811(7) Uani 1 1 d . . . . .
Si1 Si 0.52274(17) 0.06277(17) 0.79356(10) 0.0450(5) Uani 1 1 d D U . . .
Si2 Si 0.73188(18) 0.42101(16) 0.66161(11) 0.0460(5) Uani 1 1 d . . . . .
Si3 Si 0.91603(17) 0.12363(17) 0.70139(11) 0.0457(5) Uani 1 1 d D U . . .
O1 O 0.6441(3) 0.1611(4) 0.7933(2) 0.0463(12) Uani 1 1 d . . . . .
O2 O 0.7667(4) 0.3533(4) 0.7146(2) 0.0500(13) Uani 1 1 d . . . . .
O3 O 0.8630(4) 0.1891(4) 0.7419(2) 0.0489(12) Uani 1 1 d . . . . .
O4 O 1.0131(4) 0.4291(4) 0.8284(3) 0.0700(15) Uani 1 1 d . U . . .
O5 O 0.8778(5) 0.2309(5) 0.9095(3) 0.0701(15) Uani 1 1 d . U . . .
C1 C 0.5062(6) 0.0708(5) 0.6208(3) 0.0387(16) Uani 1 1 d . . . . .
C2 C 0.5594(6) 0.1572(5) 0.5910(3) 0.0405(17) Uani 1 1 d . . . . .
H2 H 0.531512 0.205144 0.587431 0.049 Uiso 1 1 calc R U . . .
C3 C 0.6524(6) 0.1748(5) 0.5663(3) 0.0380(16) Uani 1 1 d . . . . .
C4 C 0.6949(6) 0.1041(5) 0.5737(3) 0.0384(16) Uani 1 1 d . . . . .
H4 H 0.756924 0.114316 0.557291 0.046 Uiso 1 1 calc R U . . .
C5 C 0.6465(5) 0.0186(5) 0.6049(3) 0.0359(16) Uani 1 1 d . . . . .
C6 C 0.5510(5) 0.0013(5) 0.6268(3) 0.0351(15) Uani 1 1 d . . . . .
H6 H 0.516416 -0.057755 0.645846 0.042 Uiso 1 1 calc R U . . .
C7 C 0.4039(5) 0.0511(5) 0.6434(3) 0.0364(15) Uani 1 1 d . . . . .
C8 C 0.3106(6) 0.0415(6) 0.5919(4) 0.0463(18) Uani 1 1 d . . . . .
H8 H 0.316610 0.054237 0.546098 0.056 Uiso 1 1 calc R U . . .
C9 C 0.2113(6) 0.0142(6) 0.6067(4) 0.057(2) Uani 1 1 d . . . . .
H9 H 0.149373 0.005846 0.570452 0.068 Uiso 1 1 calc R U . . .
C10 C 0.2013(6) -0.0014(7) 0.6747(5) 0.061(2) Uani 1 1 d . . . . .
H10 H 0.132369 -0.022001 0.684489 0.073 Uiso 1 1 calc R U . . .
C11 C 0.2951(6) 0.0138(6) 0.7286(4) 0.057(2) Uani 1 1 d . . . . .
H11 H 0.289302 0.007378 0.775601 0.069 Uiso 1 1 calc R U . . .
C12 C 0.3996(6) 0.0390(5) 0.7146(4) 0.0431(17) Uani 1 1 d . . . . .
C25 C 0.7020(5) 0.2655(5) 0.5310(4) 0.0381(16) Uani 1 1 d . . . . .
C26 C 0.7169(6) 0.2411(6) 0.4617(4) 0.0523(19) Uani 1 1 d . . . . .
H26 H 0.704243 0.172111 0.442017 0.063 Uiso 1 1 calc R U . . .
C27 C 0.7496(7) 0.3172(7) 0.4229(4) 0.065(2) Uani 1 1 d . . . . .
H27 H 0.761627 0.300438 0.377770 0.078 Uiso 1 1 calc R U . . .
C28 C 0.7651(7) 0.4191(7) 0.4500(5) 0.069(2) Uani 1 1 d . . . . .
H28 H 0.782784 0.469679 0.422183 0.082 Uiso 1 1 calc R U . . .
C29 C 0.7536(7) 0.4448(6) 0.5202(5) 0.064(2) Uani 1 1 d . . . . .
H29 H 0.765302 0.513875 0.538614 0.076 Uiso 1 1 calc R U . . .
C30 C 0.7255(6) 0.3718(6) 0.5633(4) 0.0433(17) Uani 1 1 d . . . . .
C31 C 0.5932(7) 0.4106(6) 0.6651(4) 0.054(2) Uani 1 1 d . . . . .
C32 C 0.5473(8) 0.4615(8) 0.6246(5) 0.088(3) Uani 1 1 d . . . . .
H32 H 0.588492 0.504844 0.597573 0.105 Uiso 1 1 calc R U . . .
C33 C 0.4417(11) 0.4501(11) 0.6227(7) 0.119(4) Uani 1 1 d . . . . .
H33 H 0.412533 0.484079 0.593634 0.142 Uiso 1 1 calc R U . . .
C34 C 0.3807(10) 0.3899(12) 0.6630(9) 0.125(5) Uani 1 1 d . . . . .
H34 H 0.311564 0.384845 0.663983 0.150 Uiso 1 1 calc R U . . .
C35 C 0.4234(11) 0.3369(10) 0.7021(8) 0.119(4) Uani 1 1 d . . . . .
H35 H 0.380438 0.291873 0.727578 0.143 Uiso 1 1 calc R U . . .
C36 C 0.5296(9) 0.3484(8) 0.7048(6) 0.088(3) Uani 1 1 d . . . . .
H36 H 0.557905 0.313770 0.733776 0.106 Uiso 1 1 calc R U . . .
C37 C 0.8437(7) 0.5669(6) 0.6972(4) 0.052(2) Uani 1 1 d . . . . .
C38 C 0.8355(7) 0.6391(7) 0.7488(4) 0.062(2) Uani 1 1 d . . . . .
H38 H 0.769380 0.614581 0.762640 0.075 Uiso 1 1 calc R U . . .
C39 C 0.9215(9) 0.7465(7) 0.7809(5) 0.073(3) Uani 1 1 d . . . . .
H39 H 0.912198 0.791628 0.815621 0.088 Uiso 1 1 calc R U . . .
C40 C 1.0180(9) 0.7848(8) 0.7615(5) 0.085(3) Uani 1 1 d . . . . .
H40 H 1.075364 0.856490 0.782567 0.102 Uiso 1 1 calc R U . . .
C41 C 1.0311(8) 0.7180(8) 0.7110(6) 0.085(3) Uani 1 1 d . . . . .
H41 H 1.097929 0.744855 0.697921 0.102 Uiso 1 1 calc R U . . .
C42 C 0.9456(8) 0.6093(7) 0.6782(5) 0.074(3) Uani 1 1 d . . . . .
H42 H 0.956453 0.565187 0.643806 0.089 Uiso 1 1 calc R U . . .
C43 C 0.6914(6) -0.0591(5) 0.6115(3) 0.0395(16) Uani 1 1 d . . . . .
C44 C 0.6162(6) -0.1685(6) 0.5798(4) 0.0477(18) Uani 1 1 d . . . . .
H44 H 0.539892 -0.191665 0.557008 0.057 Uiso 1 1 calc R U . . .
C45 C 0.6528(7) -0.2449(6) 0.5812(4) 0.061(2) Uani 1 1 d . . . . .
H45 H 0.601608 -0.318309 0.559903 0.074 Uiso 1 1 calc R U . . .
C46 C 0.7657(7) -0.2095(6) 0.6148(4) 0.061(2) Uani 1 1 d . . . . .
H46 H 0.791999 -0.258886 0.613978 0.073 Uiso 1 1 calc R U . . .
C47 C 0.8402(6) -0.1013(6) 0.6496(4) 0.0516(19) Uani 1 1 d . . . . .
H47 H 0.915495 -0.079800 0.674001 0.062 Uiso 1 1 calc R U . . .
C48 C 0.8062(6) -0.0217(5) 0.6494(3) 0.0397(16) Uani 1 1 d . . . . .
C65 C 0.993(3) 0.264(4) 0.948(2) 0.080(5) Uani 0.34(4) 1 d D U P A 1
H65A H 1.036714 0.341654 0.967767 0.096 Uiso 0.34(4) 1 calc R U P A 1
H65B H 1.027504 0.241932 0.914165 0.096 Uiso 0.34(4) 1 calc R U P A 1
C66 C 0.987(3) 0.207(4) 1.0089(19) 0.085(4) Uani 0.34(4) 1 d D U P A 1
H66A H 1.055847 0.249046 1.050792 0.102 Uiso 0.34(4) 1 calc R U P A 1
H66B H 0.977290 0.135619 0.991577 0.102 Uiso 0.34(4) 1 calc R U P A 1
C67 C 0.884(3) 0.200(4) 1.0299(19) 0.084(4) Uani 0.34(4) 1 d D U P A 1
H67A H 0.839635 0.129026 1.037765 0.101 Uiso 0.34(4) 1 calc R U P A 1
H67B H 0.907652 0.255063 1.074943 0.101 Uiso 0.34(4) 1 calc R U P A 1
C68 C 0.818(3) 0.216(4) 0.967(2) 0.082(4) Uani 0.34(4) 1 d D U P A 1
H68A H 0.811603 0.279689 0.983058 0.098 Uiso 0.34(4) 1 calc R U P A 1
H68B H 0.742061 0.153717 0.946735 0.098 Uiso 0.34(4) 1 calc R U P A 1
C13 C 0.4908(18) 0.0951(15) 0.8841(7) 0.057(3) Uani 0.49(2) 1 d DG U P B 1
C14 C 0.5417(17) 0.2010(14) 0.9274(9) 0.062(3) Uani 0.49(2) 1 d G U P B 1
H14 H 0.590720 0.258223 0.912017 0.074 Uiso 0.49(2) 1 calc R U P B 1
C15 C 0.5192(15) 0.2212(14) 0.9939(8) 0.066(3) Uani 0.49(2) 1 d G U P B 1
H15 H 0.553279 0.292058 1.022934 0.079 Uiso 0.49(2) 1 calc R U P B 1
C16 C 0.4459(15) 0.1357(17) 1.0170(6) 0.063(3) Uani 0.49(2) 1 d G U P B 1
H16 H 0.430889 0.149230 1.061426 0.076 Uiso 0.49(2) 1 calc R U P B 1
C17 C 0.3950(15) 0.0298(15) 0.9736(9) 0.072(3) Uani 0.49(2) 1 d G U P B 1
H17 H 0.345938 -0.027434 0.989001 0.086 Uiso 0.49(2) 1 calc R U P B 1
C18 C 0.4174(17) 0.0095(13) 0.9071(9) 0.065(3) Uani 0.49(2) 1 d G U P B 1
H18 H 0.383377 -0.061272 0.878084 0.077 Uiso 0.49(2) 1 calc R U P B 1
C19 C 0.528(2) -0.0686(12) 0.7855(14) 0.054(3) Uani 0.49(2) 1 d DG U P B 1
C20 C 0.6265(17) -0.0730(10) 0.7871(11) 0.060(3) Uani 0.49(2) 1 d G U P B 1
H20 H 0.694897 -0.009396 0.796271 0.072 Uiso 0.49(2) 1 calc R U P B 1
C21 C 0.6229(15) -0.1726(13) 0.7748(10) 0.063(3) Uani 0.49(2) 1 d G U P B 1
H21 H 0.689031 -0.175571 0.775844 0.075 Uiso 0.49(2) 1 calc R U P B 1
C22 C 0.5207(17) -0.2677(10) 0.7610(11) 0.064(3) Uani 0.49(2) 1 d G U P B 1
H22 H 0.518314 -0.334292 0.752858 0.077 Uiso 0.49(2) 1 calc R U P B 1
C23 C 0.4219(15) -0.2632(13) 0.7595(13) 0.071(3) Uani 0.49(2) 1 d G U P B 1
H23 H 0.353463 -0.326839 0.750300 0.086 Uiso 0.49(2) 1 calc R U P B 1
C24 C 0.4254(18) -0.1637(17) 0.7718(15) 0.067(3) Uani 0.49(2) 1 d G U P B 1
H24 H 0.359327 -0.160665 0.770728 0.081 Uiso 0.49(2) 1 calc R U P B 1
C49 C 0.9883(15) 0.1907(15) 0.6330(8) 0.050(3) Uani 0.58(2) 1 d DG U P C 1
C50 C 0.9749(14) 0.2737(13) 0.6106(8) 0.055(3) Uani 0.58(2) 1 d G U P C 1
H50 H 0.938275 0.303405 0.633591 0.066 Uiso 0.58(2) 1 calc R U P C 1
C51 C 1.0161(13) 0.3122(11) 0.5540(8) 0.060(3) Uani 0.58(2) 1 d G U P C 1
H51 H 1.007177 0.367757 0.539024 0.072 Uiso 0.58(2) 1 calc R U P C 1
C52 C 1.0708(12) 0.2678(12) 0.5196(6) 0.062(4) Uani 0.58(2) 1 d G U P C 1
H52 H 1.098441 0.293584 0.481729 0.075 Uiso 0.58(2) 1 calc R U P C 1
C53 C 1.0842(13) 0.1848(12) 0.5420(8) 0.058(3) Uani 0.58(2) 1 d G U P C 1
H53 H 1.120805 0.155057 0.519000 0.070 Uiso 0.58(2) 1 calc R U P C 1
C54 C 1.0429(14) 0.1462(13) 0.5986(9) 0.056(3) Uani 0.58(2) 1 d G U P C 1
H54 H 1.051903 0.090704 0.613568 0.067 Uiso 0.58(2) 1 calc R U P C 1
C55 C 1.0208(11) 0.1133(14) 0.7782(8) 0.056(3) Uani 0.58(2) 1 d DG U P C 1
C56 C 1.1375(12) 0.1637(13) 0.7896(7) 0.062(3) Uani 0.58(2) 1 d G U P C 1
H56 H 1.168609 0.203096 0.757391 0.074 Uiso 0.58(2) 1 calc R U P C 1
C57 C 1.2078(10) 0.1554(14) 0.8491(7) 0.071(3) Uani 0.58(2) 1 d G U P C 1
H57 H 1.285910 0.189151 0.856752 0.085 Uiso 0.58(2) 1 calc R U P C 1
C58 C 1.1614(13) 0.0966(13) 0.8973(6) 0.071(3) Uani 0.58(2) 1 d G U P C 1
H58 H 1.208377 0.090976 0.937130 0.085 Uiso 0.58(2) 1 calc R U P C 1
C59 C 1.0446(13) 0.0461(12) 0.8859(7) 0.069(3) Uani 0.58(2) 1 d G U P C 1
H59 H 1.013542 0.006748 0.918147 0.083 Uiso 0.58(2) 1 calc R U P C 1
C60 C 0.9743(10) 0.0545(14) 0.8264(8) 0.063(3) Uani 0.58(2) 1 d G U P C 1
H60 H 0.896239 0.020692 0.818785 0.076 Uiso 0.58(2) 1 calc R U P C 1
C61 C 1.0492(19) 0.545(2) 0.8433(14) 0.084(4) Uani 0.477(18) 1 d D U P D 1
H61A H 1.052143 0.572327 0.893531 0.101 Uiso 0.477(18) 1 calc R U P D 1
H61B H 0.996435 0.556888 0.808887 0.101 Uiso 0.477(18) 1 calc R U P D 1
C62 C 1.1641(18) 0.6000(17) 0.8338(16) 0.096(4) Uani 0.477(18) 1 d D U P D 1
H62A H 1.166347 0.645075 0.799851 0.115 Uiso 0.477(18) 1 calc R U P D 1
H62B H 1.221006 0.645537 0.881152 0.115 Uiso 0.477(18) 1 calc R U P D 1
C63 C 1.1849(18) 0.5187(17) 0.8053(16) 0.097(4) Uani 0.477(18) 1 d D U P D 1
H63A H 1.255654 0.529019 0.836782 0.116 Uiso 0.477(18) 1 calc R U P D 1
H63B H 1.192022 0.521738 0.755990 0.116 Uiso 0.477(18) 1 calc R U P D 1
C64 C 1.096(2) 0.4183(17) 0.8018(15) 0.090(4) Uani 0.477(18) 1 d D U P D 1
H64A H 1.124929 0.381146 0.831071 0.108 Uiso 0.477(18) 1 calc R U P D 1
H64B H 1.060817 0.374446 0.750749 0.108 Uiso 0.477(18) 1 calc R U P D 1
C13A C 0.4975(18) 0.1044(15) 0.8841(7) 0.056(3) Uani 0.51(2) 1 d DG U P B 2
C14A C 0.5437(17) 0.2154(14) 0.9120(9) 0.064(3) Uani 0.51(2) 1 d G U P B 2
H14A H 0.583723 0.263189 0.886751 0.077 Uiso 0.51(2) 1 calc R U P B 2
C15A C 0.5300(15) 0.2551(13) 0.9777(9) 0.071(4) Uani 0.51(2) 1 d G U P B 2
H15A H 0.560847 0.329392 0.996417 0.085 Uiso 0.51(2) 1 calc R U P B 2
C16A C 0.4701(15) 0.1837(16) 1.0155(6) 0.068(4) Uani 0.51(2) 1 d G U P B 2
H16A H 0.460961 0.210259 1.059472 0.081 Uiso 0.51(2) 1 calc R U P B 2
C17A C 0.4240(15) 0.0727(16) 0.9876(8) 0.066(3) Uani 0.51(2) 1 d G U P B 2
H17A H 0.383949 0.024922 1.012861 0.079 Uiso 0.51(2) 1 calc R U P B 2
C18A C 0.4377(16) 0.0330(12) 0.9219(9) 0.063(3) Uani 0.51(2) 1 d G U P B 2
H18A H 0.406823 -0.041283 0.903195 0.076 Uiso 0.51(2) 1 calc R U P B 2
C19A C 0.537(2) -0.0647(13) 0.7902(13) 0.055(3) Uani 0.51(2) 1 d DG U P B 2
C24A C 0.4427(16) -0.1682(16) 0.7700(15) 0.063(3) Uani 0.51(2) 1 d G U P B 2
H24A H 0.370037 -0.177028 0.762407 0.075 Uiso 0.51(2) 1 calc R U P B 2
C23A C 0.4572(14) -0.2586(11) 0.7611(13) 0.066(3) Uani 0.51(2) 1 d G U P B 2
H23A H 0.394259 -0.327824 0.747560 0.079 Uiso 0.51(2) 1 calc R U P B 2
C22A C 0.5657(16) -0.2454(10) 0.7724(10) 0.066(3) Uani 0.51(2) 1 d G U P B 2
H22A H 0.575401 -0.305829 0.766411 0.080 Uiso 0.51(2) 1 calc R U P B 2
C21A C 0.6597(14) -0.1419(13) 0.7926(11) 0.065(3) Uani 0.51(2) 1 d G U P B 2
H21A H 0.732323 -0.133039 0.800107 0.078 Uiso 0.51(2) 1 calc R U P B 2
C20A C 0.6452(17) -0.0515(10) 0.8014(11) 0.061(3) Uani 0.51(2) 1 d G U P B 2
H20A H 0.708103 0.017759 0.814955 0.073 Uiso 0.51(2) 1 calc R U P B 2
C49A C 0.981(2) 0.201(2) 0.6349(11) 0.051(3) Uani 0.42(2) 1 d DG U P C 2
C50A C 0.970(2) 0.2902(19) 0.6246(11) 0.058(3) Uani 0.42(2) 1 d G U P C 2
H50A H 0.938610 0.317855 0.654493 0.069 Uiso 0.42(2) 1 calc R U P C 2
C51A C 1.0060(19) 0.3385(15) 0.5695(11) 0.065(4) Uani 0.42(2) 1 d G U P C 2
H51A H 0.998870 0.398407 0.562627 0.078 Uiso 0.42(2) 1 calc R U P C 2
C52A C 1.0527(17) 0.2972(15) 0.5248(9) 0.059(4) Uani 0.42(2) 1 d G U P C 2
H52A H 1.076887 0.329487 0.487982 0.071 Uiso 0.42(2) 1 calc R U P C 2
C53A C 1.0634(17) 0.2076(16) 0.5351(11) 0.056(4) Uani 0.42(2) 1 d G U P C 2
H53A H 1.094645 0.180014 0.505202 0.067 Uiso 0.42(2) 1 calc R U P C 2
C54A C 1.0273(19) 0.1594(17) 0.5902(13) 0.052(3) Uani 0.42(2) 1 d G U P C 2
H54A H 1.034386 0.099460 0.597068 0.062 Uiso 0.42(2) 1 calc R U P C 2
C55A C 1.0300(15) 0.124(2) 0.7761(11) 0.057(3) Uani 0.42(2) 1 d DG U P C 2
C60A C 1.0030(13) 0.0570(19) 0.8235(12) 0.062(4) Uani 0.42(2) 1 d G U P C 2
H60A H 0.927242 0.008614 0.817866 0.074 Uiso 0.42(2) 1 calc R U P C 2
C59A C 1.0891(18) 0.0622(16) 0.8794(10) 0.068(4) Uani 0.42(2) 1 d G U P C 2
H59A H 1.071020 0.017324 0.911172 0.082 Uiso 0.42(2) 1 calc R U P C 2
C58A C 1.2023(15) 0.1344(17) 0.8879(9) 0.069(4) Uani 0.42(2) 1 d G U P C 2
H58A H 1.259932 0.137940 0.925323 0.083 Uiso 0.42(2) 1 calc R U P C 2
C57A C 1.2293(13) 0.2015(18) 0.8405(10) 0.070(4) Uani 0.42(2) 1 d G U P C 2
H57A H 1.305068 0.249848 0.846169 0.084 Uiso 0.42(2) 1 calc R U P C 2
C56A C 1.1432(17) 0.1963(18) 0.7846(10) 0.064(4) Uani 0.42(2) 1 d G U P C 2
H56A H 1.161291 0.241141 0.752862 0.077 Uiso 0.42(2) 1 calc R U P C 2
C61A C 1.0611(16) 0.5416(18) 0.8725(13) 0.082(4) Uani 0.523(18) 1 d D U P D 2
H61C H 1.053628 0.542774 0.922026 0.099 Uiso 0.523(18) 1 calc R U P D 2
H61D H 1.022181 0.576222 0.848825 0.099 Uiso 0.523(18) 1 calc R U P D 2
C62A C 1.1822(16) 0.5975(15) 0.8758(14) 0.095(4) Uani 0.523(18) 1 d D U P D 2
H62C H 1.193884 0.642118 0.841081 0.115 Uiso 0.523(18) 1 calc R U P D 2
H62D H 1.228960 0.643897 0.925395 0.115 Uiso 0.523(18) 1 calc R U P D 2
C63A C 1.2123(15) 0.5182(16) 0.8575(15) 0.096(4) Uani 0.523(18) 1 d D U P D 2
H63C H 1.251166 0.533287 0.820077 0.115 Uiso 0.523(18) 1 calc R U P D 2
H63D H 1.263541 0.518820 0.901136 0.115 Uiso 0.523(18) 1 calc R U P D 2
C64A C 1.1149(17) 0.4176(15) 0.8307(13) 0.083(4) Uani 0.523(18) 1 d D U P D 2
H64C H 1.118971 0.371229 0.862451 0.100 Uiso 0.523(18) 1 calc R U P D 2
H64D H 1.108951 0.383945 0.781160 0.100 Uiso 0.523(18) 1 calc R U P D 2
C65A C 0.9990(18) 0.289(2) 0.9531(12) 0.080(4) Uani 0.66(4) 1 d D U P A 2
H65C H 1.027339 0.366697 0.966496 0.096 Uiso 0.66(4) 1 calc R U P A 2
H65D H 1.043453 0.274559 0.924614 0.096 Uiso 0.66(4) 1 calc R U P A 2
C66A C 1.0072(12) 0.249(2) 1.0216(11) 0.089(4) Uani 0.66(4) 1 d D U P A 2
H66C H 1.031118 0.305877 1.065773 0.107 Uiso 0.66(4) 1 calc R U P A 2
H66D H 1.060728 0.221939 1.026791 0.107 Uiso 0.66(4) 1 calc R U P A 2
C67A C 0.8863(14) 0.1571(19) 1.0089(12) 0.090(4) Uani 0.66(4) 1 d D U P A 2
H67C H 0.878780 0.087249 0.989147 0.108 Uiso 0.66(4) 1 calc R U P A 2
H67D H 0.866865 0.156889 1.054902 0.108 Uiso 0.66(4) 1 calc R U P A 2
C68A C 0.8129(15) 0.180(2) 0.9549(11) 0.085(4) Uani 0.66(4) 1 d D U P A 2
H68C H 0.744326 0.113789 0.925377 0.102 Uiso 0.66(4) 1 calc R U P A 2
H68D H 0.791468 0.228091 0.980154 0.102 Uiso 0.66(4) 1 calc R U P A 2

loop_
_atom_site_aniso_label
_atom_site_aniso_U_11
_atom_site_aniso_U_22
_atom_site_aniso_U_33
_atom_site_aniso_U_23
_atom_site_aniso_U_13
_atom_site_aniso_U_12
Ce01 0.0389(3) 0.0371(3) 0.0457(2) 0.01036(17) 0.01143(17) 0.0189(2)
Cl1 0.0870(17) 0.0611(15) 0.0823(15) -0.0057(12) 0.0319(13) 0.0303(14)
Si1 0.0385(12) 0.0483(13) 0.0464(11) 0.0183(9) 0.0140(9) 0.0180(10)
Si2 0.0534(13) 0.0342(12) 0.0509(12) 0.0163(9) 0.0143(10) 0.0213(11)
Si3 0.0401(12) 0.0440(13) 0.0567(12) 0.0103(10) 0.0132(9) 0.0251(10)
O1 0.025(3) 0.059(3) 0.045(3) 0.017(2) 0.011(2) 0.012(2)
O2 0.054(3) 0.041(3) 0.053(3) 0.019(2) 0.015(2) 0.021(3)
O3 0.045(3) 0.040(3) 0.062(3) 0.007(2) 0.011(2) 0.025(3)
O4 0.051(3) 0.056(3) 0.088(4) 0.011(3) 0.014(3) 0.019(3)
O5 0.071(3) 0.087(4) 0.053(3) 0.024(3) 0.012(2) 0.041(3)
C1 0.039(4) 0.037(4) 0.036(4) 0.008(3) 0.008(3) 0.017(4)
C2 0.042(4) 0.024(4) 0.047(4) 0.009(3) 0.011(3) 0.011(3)
C3 0.038(4) 0.029(4) 0.039(4) 0.009(3) 0.012(3) 0.010(3)
C4 0.037(4) 0.039(4) 0.041(4) 0.013(3) 0.014(3) 0.019(4)
C5 0.038(4) 0.027(4) 0.038(4) 0.005(3) 0.005(3) 0.016(3)
C6 0.039(4) 0.029(4) 0.040(4) 0.014(3) 0.013(3) 0.018(3)
C7 0.037(4) 0.029(4) 0.045(4) 0.012(3) 0.014(3) 0.016(3)
C8 0.047(5) 0.044(5) 0.050(4) 0.014(3) 0.009(4) 0.026(4)
C9 0.039(5) 0.069(6) 0.063(5) 0.008(4) 0.008(4) 0.034(4)
C10 0.031(4) 0.074(6) 0.084(6) 0.023(5) 0.019(4) 0.030(4)
C11 0.045(5) 0.072(6) 0.064(5) 0.031(4) 0.028(4) 0.029(4)
C12 0.045(4) 0.038(4) 0.049(4) 0.014(3) 0.018(3) 0.021(4)
C25 0.027(4) 0.040(4) 0.046(4) 0.016(3) 0.009(3) 0.016(3)
C26 0.053(5) 0.048(5) 0.052(4) 0.016(4) 0.016(4) 0.020(4)
C27 0.076(6) 0.072(6) 0.049(5) 0.018(4) 0.027(4) 0.036(5)
C28 0.087(7) 0.065(6) 0.062(5) 0.043(5) 0.032(5) 0.033(5)
C29 0.073(6) 0.043(5) 0.073(6) 0.025(4) 0.023(5) 0.024(5)
C30 0.040(4) 0.040(4) 0.054(4) 0.018(3) 0.017(3) 0.021(4)
C31 0.061(5) 0.045(5) 0.060(5) 0.013(4) 0.021(4) 0.029(4)
C32 0.082(7) 0.089(8) 0.113(8) 0.034(6) 0.025(6) 0.059(7)
C33 0.091(10) 0.144(13) 0.128(10) 0.028(9) 0.000(8) 0.080(10)
C34 0.072(9) 0.136(13) 0.179(14) 0.018(10) 0.050(9) 0.063(9)
C35 0.101(10) 0.088(9) 0.179(13) 0.038(8) 0.074(9) 0.042(8)
C36 0.089(8) 0.088(8) 0.119(8) 0.043(7) 0.048(7) 0.059(7)
C37 0.066(6) 0.038(5) 0.053(4) 0.015(4) 0.016(4) 0.025(4)
C38 0.067(6) 0.051(6) 0.068(5) 0.023(4) 0.024(4) 0.025(5)
C39 0.096(8) 0.041(6) 0.062(5) 0.000(4) 0.008(5) 0.028(6)
C40 0.091(8) 0.049(6) 0.077(7) 0.016(5) 0.011(6) 0.011(6)
C41 0.061(6) 0.057(6) 0.108(8) 0.018(6) 0.032(6) 0.005(5)
C42 0.067(6) 0.050(6) 0.078(6) 0.003(5) 0.018(5) 0.012(5)
C43 0.050(4) 0.038(4) 0.041(4) 0.015(3) 0.017(3) 0.028(4)
C44 0.047(5) 0.034(4) 0.051(4) 0.010(3) 0.005(3) 0.015(4)
C45 0.071(6) 0.034(5) 0.066(5) 0.008(4) 0.006(4) 0.024(5)
C46 0.074(6) 0.046(5) 0.069(5) 0.014(4) 0.014(5) 0.038(5)
C47 0.048(5) 0.057(5) 0.058(5) 0.014(4) 0.013(4) 0.034(4)
C48 0.044(4) 0.044(4) 0.043(4) 0.015(3) 0.017(3) 0.028(4)
C65 0.082(6) 0.090(7) 0.063(6) 0.025(6) 0.006(5) 0.043(6)
C66 0.088(6) 0.092(7) 0.064(6) 0.027(6) 0.005(5) 0.042(5)
C67 0.089(6) 0.091(7) 0.062(6) 0.028(6) 0.011(5) 0.040(6)
C68 0.087(6) 0.091(7) 0.060(6) 0.026(6) 0.014(5) 0.040(6)
C13 0.047(4) 0.069(5) 0.052(4) 0.022(4) 0.016(4) 0.026(4)
C14 0.058(5) 0.071(6) 0.053(5) 0.020(4) 0.024(4) 0.025(5)
C15 0.063(5) 0.075(6) 0.053(5) 0.023(5) 0.026(4) 0.023(5)
C16 0.062(5) 0.074(7) 0.052(5) 0.026(5) 0.025(4) 0.027(5)
C17 0.060(6) 0.081(6) 0.056(5) 0.026(5) 0.022(4) 0.017(5)
C18 0.056(5) 0.076(6) 0.050(5) 0.026(4) 0.016(4) 0.020(5)
C19 0.046(5) 0.046(4) 0.061(4) 0.019(4) 0.011(4) 0.016(4)
C20 0.049(6) 0.042(5) 0.071(5) 0.012(4) 0.007(5) 0.014(5)
C21 0.049(6) 0.040(5) 0.085(5) 0.011(4) 0.006(5) 0.018(5)
C22 0.050(7) 0.040(5) 0.086(5) 0.016(4) 0.005(6) 0.016(5)
C23 0.055(7) 0.051(5) 0.087(5) 0.017(4) 0.008(6) 0.015(5)
C24 0.053(6) 0.050(4) 0.080(5) 0.018(4) 0.009(5) 0.014(4)
C49 0.044(4) 0.046(4) 0.069(4) 0.016(4) 0.019(4) 0.028(3)
C50 0.053(4) 0.047(5) 0.079(5) 0.017(4) 0.030(4) 0.030(4)
C51 0.061(5) 0.046(5) 0.087(5) 0.020(4) 0.037(4) 0.031(4)
C52 0.067(5) 0.048(6) 0.084(5) 0.028(4) 0.038(4) 0.029(5)
C53 0.064(5) 0.050(5) 0.075(5) 0.030(4) 0.031(4) 0.033(4)
C54 0.055(5) 0.052(5) 0.075(5) 0.026(4) 0.025(4) 0.033(4)
C55 0.042(4) 0.054(5) 0.069(4) 0.004(4) 0.009(4) 0.028(4)
C56 0.046(4) 0.058(6) 0.076(5) 0.008(4) 0.005(4) 0.030(5)
C57 0.049(5) 0.064(6) 0.083(5) 0.009(5) 0.000(4) 0.025(5)
C58 0.048(6) 0.064(6) 0.084(5) 0.014(5) -0.003(5) 0.026(5)
C59 0.048(6) 0.063(5) 0.083(5) 0.011(4) 0.000(5) 0.027(5)
C60 0.046(5) 0.058(5) 0.078(5) 0.009(4) 0.002(4) 0.029(5)
C61 0.066(6) 0.056(5) 0.103(7) 0.010(6) 0.007(6) 0.019(5)
C62 0.071(6) 0.066(5) 0.109(7) 0.010(6) 0.006(6) 0.013(5)
C63 0.068(6) 0.074(6) 0.107(7) 0.003(6) 0.015(6) 0.011(5)
C64 0.063(6) 0.073(6) 0.101(7) -0.001(6) 0.017(6) 0.016(5)
C13A 0.046(4) 0.069(5) 0.051(4) 0.023(4) 0.016(4) 0.025(4)
C14A 0.058(5) 0.074(6) 0.054(5) 0.018(4) 0.022(4) 0.025(5)
C15A 0.066(5) 0.076(6) 0.059(5) 0.019(5) 0.025(5) 0.024(5)
C16A 0.062(5) 0.076(7) 0.055(5) 0.021(5) 0.026(4) 0.021(5)
C17A 0.061(5) 0.074(6) 0.052(5) 0.025(4) 0.021(4) 0.021(5)
C18A 0.057(5) 0.075(6) 0.050(5) 0.024(4) 0.021(4) 0.023(5)
C19A 0.046(5) 0.046(4) 0.061(4) 0.019(4) 0.012(4) 0.014(4)
C24A 0.047(6) 0.049(4) 0.080(5) 0.019(4) 0.009(5) 0.018(4)
C23A 0.048(6) 0.046(4) 0.087(5) 0.016(4) 0.009(5) 0.015(5)
C22A 0.050(7) 0.045(5) 0.087(5) 0.015(5) 0.004(6) 0.017(5)
C21A 0.048(6) 0.043(5) 0.085(6) 0.010(5) 0.005(5) 0.015(5)
C20A 0.050(6) 0.042(5) 0.075(5) 0.013(4) 0.007(5) 0.015(5)
C49A 0.044(4) 0.049(5) 0.069(4) 0.017(4) 0.023(4) 0.027(4)
C50A 0.054(5) 0.048(6) 0.078(5) 0.020(5) 0.029(4) 0.027(4)
C51A 0.066(5) 0.048(6) 0.085(5) 0.022(5) 0.034(5) 0.025(5)
C52A 0.066(6) 0.046(6) 0.081(5) 0.028(5) 0.039(5) 0.029(5)
C53A 0.061(5) 0.048(6) 0.078(5) 0.026(5) 0.034(4) 0.035(5)
C54A 0.052(5) 0.048(5) 0.073(5) 0.028(4) 0.025(4) 0.034(4)
C55A 0.043(4) 0.054(5) 0.070(4) 0.006(4) 0.008(4) 0.027(4)
C60A 0.044(5) 0.058(5) 0.077(5) 0.009(4) 0.003(5) 0.028(5)
C59A 0.046(6) 0.063(5) 0.083(5) 0.012(4) -0.002(5) 0.028(5)
C58A 0.047(6) 0.064(6) 0.084(5) 0.013(5) -0.001(5) 0.027(5)
C57A 0.050(5) 0.063(6) 0.083(5) 0.009(5) 0.001(5) 0.027(5)
C56A 0.046(5) 0.060(6) 0.078(5) 0.007(5) 0.005(4) 0.030(5)
C61A 0.065(5) 0.056(5) 0.099(7) 0.006(6) 0.010(6) 0.018(5)
C62A 0.070(6) 0.068(5) 0.105(7) 0.000(6) 0.010(6) 0.012(5)
C63A 0.066(6) 0.074(5) 0.108(7) 0.002(6) 0.011(6) 0.014(5)
C64A 0.060(6) 0.068(5) 0.101(7) 0.007(6) 0.016(6) 0.022(5)
C65A 0.081(5) 0.090(7) 0.064(5) 0.025(5) 0.005(4) 0.045(5)
C66A 0.091(5) 0.092(7) 0.066(5) 0.028(5) 0.002(5) 0.039(5)
C67A 0.092(5) 0.095(7) 0.063(6) 0.031(5) 0.009(5) 0.034(5)
C68A 0.089(5) 0.093(7) 0.061(5) 0.030(5) 0.013(4) 0.036(5)

loop_
_atom_type_symbol
_atom_type_description
_atom_type_scat_dispersion_real
_atom_type_scat_dispersion_imag
_atom_type_scat_source
C C 0.0033 0.0016 'International Tables Vol C Tables 4.2.6.8 and 6.1.1.4'
H H 0.0000 0.0000 'International Tables Vol C Tables 4.2.6.8 and 6.1.1.4'
Ce Ce -0.2486 2.6331 'International Tables Vol C Tables 4.2.6.8 and 6.1.1.4'
Cl Cl 0.1484 0.1585 'International Tables Vol C Tables 4.2.6.8 and 6.1.1.4'
O O 0.0106 0.0060 'International Tables Vol C Tables 4.2.6.8 and 6.1.1.4'
Si Si 0.0817 0.0704 'International Tables Vol C Tables 4.2.6.8 and 6.1.1.4'

loop_
_geom_angle_atom_site_label_1
_geom_angle_atom_site_label_2
_geom_angle_atom_site_label_3
_geom_angle
_geom_angle_site_symmetry_1
_geom_angle_site_symmetry_3
_geom_angle_publ_flag
O1 Ce01 Cl1 93.77(14) . . ?
O1 Ce01 O3 101.15(18) . . ?
O1 Ce01 O4 167.93(17) . . ?
O1 Ce01 O5 84.93(18) . . ?
O2 Ce01 Cl1 93.34(14) . . ?
O2 Ce01 O1 102.93(18) . . ?
O2 Ce01 O3 101.21(18) . . ?
O2 Ce01 O4 87.78(18) . . ?
O2 Ce01 O5 169.40(18) . . ?
O3 Ce01 Cl1 156.15(13) . . ?
O3 Ce01 O4 81.88(18) . . ?
O3 Ce01 O5 83.96(18) . . ?
O4 Ce01 Cl1 79.90(14) . . ?
O5 Ce01 Cl1 78.90(14) . . ?
O5 Ce01 O4 83.77(18) . . ?
O1 Si1 C12 112.5(3) . . ?
O1 Si1 C13 110.6(6) . . ?
O1 Si1 C19 110.1(8) . . ?
O1 Si1 C13A 107.2(6) . . ?
O1 Si1 C19A 107.7(8) . . ?
C12 Si1 C13 107.2(7) . . ?
C12 Si1 C19 108.0(8) . . ?
C12 Si1 C13A 107.9(7) . . ?
C12 Si1 C19A 111.5(8) . . ?
C19 Si1 C13 108.3(7) . . ?
C13A Si1 C19A 110.0(7) . . ?
O2 Si2 C30 110.6(3) . . ?
O2 Si2 C31 110.9(3) . . ?
O2 Si2 C37 108.4(3) . . ?
C31 Si2 C30 110.7(3) . . ?
C37 Si2 C30 108.2(3) . . ?
C37 Si2 C31 107.9(4) . . ?
O3 Si3 C48 113.1(3) . . ?
O3 Si3 C49 113.4(6) . . ?
O3 Si3 C55 107.0(6) . . ?
O3 Si3 C49A 107.0(9) . . ?
O3 Si3 C55A 107.5(9) . . ?
C48 Si3 C49 107.2(6) . . ?
C48 Si3 C55 104.9(6) . . ?
C49 Si3 C55 110.9(6) . . ?
C49A Si3 C48 109.9(9) . . ?
C55A Si3 C48 108.8(8) . . ?
C55A Si3 C49A 110.4(8) . . ?
Si1 O1 Ce01 176.3(3) . . ?
Si2 O2 Ce01 169.9(3) . . ?
Si3 O3 Ce01 176.4(3) . . ?
C61 O4 Ce01 122.7(9) . . ?
C64 O4 Ce01 125.4(9) . . ?
C64 O4 C61 105.4(13) . . ?
C61A O4 Ce01 124.4(8) . . ?
C61A O4 C64A 103.5(11) . . ?
C64A O4 Ce01 129.3(8) . . ?
C65 O5 Ce01 127.8(13) . . ?
C65 O5 C68 105.7(17) . . ?
C68 O5 Ce01 119.0(11) . . ?
C65A O5 Ce01 121.8(7) . . ?
C68A O5 Ce01 125.0(7) . . ?
C68A O5 C65A 108.6(10) . . ?
C2 C1 C6 117.5(6) . . ?
C2 C1 C7 121.5(6) . . ?
C6 C1 C7 121.0(6) . . ?
C1 C2 H2 118.7 . . ?
C3 C2 C1 122.7(6) . . ?
C3 C2 H2 118.7 . . ?
C2 C3 C4 118.0(6) . . ?
C2 C3 C25 120.2(6) . . ?
C4 C3 C25 121.7(6) . . ?
C3 C4 H4 119.4 . . ?
C5 C4 C3 121.3(6) . . ?
C5 C4 H4 119.4 . . ?
C4 C5 C6 119.1(6) . . ?
C4 C5 C43 121.2(6) . . ?
C6 C5 C43 119.6(6) . . ?
C1 C6 H6 119.4 . . ?
C5 C6 C1 121.3(6) . . ?
C5 C6 H6 119.4 . . ?
C8 C7 C1 118.7(6) . . ?
C8 C7 C12 120.4(6) . . ?
C12 C7 C1 120.9(6) . . ?
C7 C8 H8 119.1 . . ?
C9 C8 C7 121.8(7) . . ?
C9 C8 H8 119.1 . . ?
C8 C9 H9 119.8 . . ?
C8 C9 C10 120.4(7) . . ?
C10 C9 H9 119.8 . . ?
C9 C10 H10 120.4 . . ?
C9 C10 C11 119.1(7) . . ?
C11 C10 H10 120.4 . . ?
C10 C11 H11 118.9 . . ?
C10 C11 C12 122.3(7) . . ?
C12 C11 H11 118.9 . . ?
C7 C12 Si1 125.6(5) . . ?
C7 C12 C11 116.0(6) . . ?
C11 C12 Si1 118.2(5) . . ?
C26 C25 C3 118.0(6) . . ?
C26 C25 C30 120.3(6) . . ?
C30 C25 C3 121.6(6) . . ?
C25 C26 H26 119.6 . . ?
C27 C26 C25 120.9(7) . . ?
C27 C26 H26 119.6 . . ?
C26 C27 H27 119.8 . . ?
C26 C27 C28 120.4(7) . . ?
C28 C27 H27 119.8 . . ?
C27 C28 H28 120.6 . . ?
C27 C28 C29 118.8(7) . . ?
C29 C28 H28 120.6 . . ?
C28 C29 H29 118.6 . . ?
C30 C29 C28 122.8(8) . . ?
C30 C29 H29 118.6 . . ?
C25 C30 Si2 124.4(5) . . ?
C29 C30 Si2 118.9(6) . . ?
C29 C30 C25 116.5(7) . . ?
C32 C31 Si2 120.9(7) . . ?
C36 C31 Si2 122.3(7) . . ?
C36 C31 C32 116.7(9) . . ?
C31 C32 H32 118.9 . . ?
C31 C32 C33 122.2(11) . . ?
C33 C32 H32 118.9 . . ?
C32 C33 H33 119.8 . . ?
C34 C33 C32 120.5(12) . . ?
C34 C33 H33 119.8 . . ?
C33 C34 H34 120.9 . . ?
C33 C34 C35 118.2(12) . . ?
C35 C34 H34 120.9 . . ?
C34 C35 H35 119.1 . . ?
C34 C35 C36 121.7(12) . . ?
C36 C35 H35 119.1 . . ?
C31 C36 C35 120.6(10) . . ?
C31 C36 H36 119.7 . . ?
C35 C36 H36 119.7 . . ?
C38 C37 Si2 121.8(6) . . ?
C38 C37 C42 115.5(7) . . ?
C42 C37 Si2 122.5(6) . . ?
C37 C38 H38 118.3 . . ?
C37 C38 C39 123.3(9) . . ?
C39 C38 H38 118.3 . . ?
C38 C39 H39 120.1 . . ?
C40 C39 C38 119.7(9) . . ?
C40 C39 H39 120.1 . . ?
C39 C40 H40 120.1 . . ?
C39 C40 C41 119.7(9) . . ?
C41 C40 H40 120.1 . . ?
C40 C41 H41 119.3 . . ?
C40 C41 C42 121.4(9) . . ?
C42 C41 H41 119.3 . . ?
C37 C42 H42 119.9 . . ?
C41 C42 C37 120.2(9) . . ?
C41 C42 H42 119.9 . . ?
C44 C43 C5 118.0(6) . . ?
C44 C43 C48 120.9(6) . . ?
C48 C43 C5 121.1(6) . . ?
C43 C44 H44 119.4 . . ?
C43 C44 C45 121.1(7) . . ?
C45 C44 H44 119.4 . . ?
C44 C45 H45 120.6 . . ?
C46 C45 C44 118.8(7) . . ?
C46 C45 H45 120.6 . . ?
C45 C46 H46 119.8 . . ?
C45 C46 C47 120.4(7) . . ?
C47 C46 H46 119.8 . . ?
C46 C47 H47 118.9 . . ?
C46 C47 C48 122.2(7) . . ?
C48 C47 H47 118.9 . . ?
C43 C48 Si3 125.6(5) . . ?
C43 C48 C47 116.3(6) . . ?
C47 C48 Si3 118.1(5) . . ?
O5 C65 H65A 110.6 . . ?
O5 C65 H65B 110.6 . . ?
O5 C65 C66 105.7(19) . . ?
H65A C65 H65B 108.7 . . ?
C66 C65 H65A 110.6 . . ?
C66 C65 H65B 110.6 . . ?
C65 C66 H66A 110.9 . . ?
C65 C66 H66B 110.9 . . ?
C65 C66 C67 104.1(18) . . ?
H66A C66 H66B 109.0 . . ?
C67 C66 H66A 110.9 . . ?
C67 C66 H66B 110.9 . . ?
C66 C67 H67A 110.7 . . ?
C66 C67 H67B 110.7 . . ?
H67A C67 H67B 108.8 . . ?
C68 C67 C66 105.4(17) . . ?
C68 C67 H67A 110.7 . . ?
C68 C67 H67B 110.7 . . ?
O5 C68 H68A 110.1 . . ?
O5 C68 H68B 110.1 . . ?
C67 C68 O5 108.1(19) . . ?
C67 C68 H68A 110.1 . . ?
C67 C68 H68B 110.1 . . ?
H68A C68 H68B 108.4 . . ?
C14 C13 Si1 121.5(10) . . ?
C14 C13 C18 120.0 . . ?
C18 C13 Si1 118.5(10) . . ?
C13 C14 H14 120.0 . . ?
C15 C14 C13 120.0 . . ?
C15 C14 H14 120.0 . . ?
C14 C15 H15 120.0 . . ?
C14 C15 C16 120.0 . . ?
C16 C15 H15 120.0 . . ?
C15 C16 H16 120.0 . . ?
C15 C16 C17 120.0 . . ?
C17 C16 H16 120.0 . . ?
C16 C17 H17 120.0 . . ?
C18 C17 C16 120.0 . . ?
C18 C17 H17 120.0 . . ?
C13 C18 H18 120.0 . . ?
C17 C18 C13 120.0 . . ?
C17 C18 H18 120.0 . . ?
C20 C19 Si1 122.5(12) . . ?
C20 C19 C24 120.0 . . ?
C24 C19 Si1 117.3(13) . . ?
C19 C20 H20 120.0 . . ?
C21 C20 C19 120.0 . . ?
C21 C20 H20 120.0 . . ?
C20 C21 H21 120.0 . . ?
C20 C21 C22 120.0 . . ?
C22 C21 H21 120.0 . . ?
C21 C22 H22 120.0 . . ?
C23 C22 C21 120.0 . . ?
C23 C22 H22 120.0 . . ?
C22 C23 H23 120.0 . . ?
C22 C23 C24 120.0 . . ?
C24 C23 H23 120.0 . . ?
C19 C24 H24 120.0 . . ?
C23 C24 C19 120.0 . . ?
C23 C24 H24 120.0 . . ?
C50 C49 Si3 120.9(9) . . ?
C50 C49 C54 120.0 . . ?
C54 C49 Si3 118.6(9) . . ?
C49 C50 H50 120.0 . . ?
C49 C50 C51 120.0 . . ?
C51 C50 H50 120.0 . . ?
C50 C51 H51 120.0 . . ?
C52 C51 C50 120.0 . . ?
C52 C51 H51 120.0 . . ?
C51 C52 H52 120.0 . . ?
C53 C52 C51 120.0 . . ?
C53 C52 H52 120.0 . . ?
C52 C53 H53 120.0 . . ?
C54 C53 C52 120.0 . . ?
C54 C53 H53 120.0 . . ?
C49 C54 H54 120.0 . . ?
C53 C54 C49 120.0 . . ?
C53 C54 H54 120.0 . . ?
C56 C55 Si3 124.1(8) . . ?
C56 C55 C60 120.0 . . ?
C60 C55 Si3 115.8(8) . . ?
C55 C56 H56 120.0 . . ?
C57 C56 C55 120.0 . . ?
C57 C56 H56 120.0 . . ?
C56 C57 H57 120.0 . . ?
C58 C57 C56 120.0 . . ?
C58 C57 H57 120.0 . . ?
C57 C58 H58 120.0 . . ?
C57 C58 C59 120.0 . . ?
C59 C58 H58 120.0 . . ?
C58 C59 H59 120.0 . . ?
C60 C59 C58 120.0 . . ?
C60 C59 H59 120.0 . . ?
C55 C60 H60 120.0 . . ?
C59 C60 C55 120.0 . . ?
C59 C60 H60 120.0 . . ?
O4 C61 H61A 110.4 . . ?
O4 C61 H61B 110.4 . . ?
O4 C61 C62 106.6(14) . . ?
H61A C61 H61B 108.6 . . ?
C62 C61 H61A 110.4 . . ?
C62 C61 H61B 110.4 . . ?
C61 C62 H62A 110.4 . . ?
C61 C62 H62B 110.4 . . ?
H62A C62 H62B 108.6 . . ?
C63 C62 C61 106.5(15) . . ?
C63 C62 H62A 110.4 . . ?
C63 C62 H62B 110.4 . . ?
C62 C63 H63A 109.8 . . ?
C62 C63 H63B 109.8 . . ?
C62 C63 C64 109.4(16) . . ?
H63A C63 H63B 108.2 . . ?
C64 C63 H63A 109.8 . . ?
C64 C63 H63B 109.8 . . ?
O4 C64 H64A 109.3 . . ?
O4 C64 H64B 109.3 . . ?
C63 C64 O4 111.5(16) . . ?
C63 C64 H64A 109.3 . . ?
C63 C64 H64B 109.3 . . ?
H64A C64 H64B 108.0 . . ?
C14A C13A Si1 115.0(10) . . ?
C14A C13A C18A 120.0 . . ?
C18A C13A Si1 125.0(10) . . ?
C13A C14A H14A 120.0 . . ?
C13A C14A C15A 120.0 . . ?
C15A C14A H14A 120.0 . . ?
C14A C15A H15A 120.0 . . ?
C16A C15A C14A 120.0 . . ?
C16A C15A H15A 120.0 . . ?
C15A C16A H16A 120.0 . . ?
C15A C16A C17A 120.0 . . ?
C17A C16A H16A 120.0 . . ?
C16A C17A H17A 120.0 . . ?
C18A C17A C16A 120.0 . . ?
C18A C17A H17A 120.0 . . ?
C13A C18A H18A 120.0 . . ?
C17A C18A C13A 120.0 . . ?
C17A C18A H18A 120.0 . . ?
C24A C19A Si1 122.5(12) . . ?
C24A C19A C20A 120.0 . . ?
C20A C19A Si1 117.2(12) . . ?
C19A C24A H24A 120.0 . . ?
C23A C24A C19A 120.0 . . ?
C23A C24A H24A 120.0 . . ?
C24A C23A H23A 120.0 . . ?
C22A C23A C24A 120.0 . . ?
C22A C23A H23A 120.0 . . ?
C23A C22A H22A 120.0 . . ?
C23A C22A C21A 120.0 . . ?
C21A C22A H22A 120.0 . . ?
C22A C21A H21A 120.0 . . ?
C22A C21A C20A 120.0 . . ?
C20A C21A H21A 120.0 . . ?
C19A C20A H20A 120.0 . . ?
C21A C20A C19A 120.0 . . ?
C21A C20A H20A 120.0 . . ?
C50A C49A Si3 120.6(13) . . ?
C50A C49A C54A 120.0 . . ?
C54A C49A Si3 119.0(14) . . ?
C49A C50A H50A 120.0 . . ?
C51A C50A C49A 120.0 . . ?
C51A C50A H50A 120.0 . . ?
C50A C51A H51A 120.0 . . ?
C52A C51A C50A 120.0 . . ?
C52A C51A H51A 120.0 . . ?
C51A C52A H52A 120.0 . . ?
C51A C52A C53A 120.0 . . ?
C53A C52A H52A 120.0 . . ?
C52A C53A H53A 120.0 . . ?
C52A C53A C54A 120.0 . . ?
C54A C53A H53A 120.0 . . ?
C49A C54A H54A 120.0 . . ?
C53A C54A C49A 120.0 . . ?
C53A C54A H54A 120.0 . . ?
C60A C55A Si3 121.7(11) . . ?
C60A C55A C56A 120.0 . . ?
C56A C55A Si3 118.3(11) . . ?
C55A C60A H60A 120.0 . . ?
C55A C60A C59A 120.0 . . ?
C59A C60A H60A 120.0 . . ?
C60A C59A H59A 120.0 . . ?
C58A C59A C60A 120.0 . . ?
C58A C59A H59A 120.0 . . ?
C59A C58A H58A 120.0 . . ?
C59A C58A C57A 120.0 . . ?
C57A C58A H58A 120.0 . . ?
C58A C57A H57A 120.0 . . ?
C58A C57A C56A 120.0 . . ?
C56A C57A H57A 120.0 . . ?
C55A C56A H56A 120.0 . . ?
C57A C56A C55A 120.0 . . ?
C57A C56A H56A 120.0 . . ?
O4 C61A H61C 110.6 . . ?
O4 C61A H61D 110.6 . . ?
O4 C61A C62A 105.7(13) . . ?
H61C C61A H61D 108.7 . . ?
C62A C61A H61C 110.6 . . ?
C62A C61A H61D 110.6 . . ?
C61A C62A H62C 110.1 . . ?
C61A C62A H62D 110.1 . . ?
H62C C62A H62D 108.4 . . ?
C63A C62A C61A 108.0(14) . . ?
C63A C62A H62C 110.1 . . ?
C63A C62A H62D 110.1 . . ?
C62A C63A H63C 109.9 . . ?
C62A C63A H63D 109.9 . . ?
H63C C63A H63D 108.3 . . ?
C64A C63A C62A 109.0(14) . . ?
C64A C63A H63C 109.9 . . ?
C64A C63A H63D 109.9 . . ?
O4 C64A H64C 109.6 . . ?
O4 C64A H64D 109.6 . . ?
C63A C64A O4 110.2(14) . . ?
C63A C64A H64C 109.6 . . ?
C63A C64A H64D 109.6 . . ?
H64C C64A H64D 108.1 . . ?
O5 C65A H65C 110.4 . . ?
O5 C65A H65D 110.4 . . ?
O5 C65A C66A 106.7(11) . . ?
H65C C65A H65D 108.6 . . ?
C66A C65A H65C 110.4 . . ?
C66A C65A H65D 110.4 . . ?
C65A C66A H66C 111.0 . . ?
C65A C66A H66D 111.0 . . ?
C65A C66A C67A 104.0(11) . . ?
H66C C66A H66D 109.0 . . ?
C67A C66A H66C 111.0 . . ?
C67A C66A H66D 111.0 . . ?
C66A C67A H67C 110.8 . . ?
C66A C67A H67D 110.8 . . ?
H67C C67A H67D 108.8 . . ?
C68A C67A C66A 104.9(12) . . ?
C68A C67A H67C 110.8 . . ?
C68A C67A H67D 110.8 . . ?
O5 C68A C67A 105.9(13) . . ?
O5 C68A H68C 110.6 . . ?
O5 C68A H68D 110.6 . . ?
C67A C68A H68C 110.6 . . ?
C67A C68A H68D 110.6 . . ?
H68C C68A H68D 108.7 . . ?

loop_
_geom_bond_atom_site_label_1
_geom_bond_atom_site_label_2
_geom_bond_distance
_geom_bond_site_symmetry_2
_geom_bond_publ_flag
Ce01 Cl1 2.665(2) . ?
Ce01 O1 2.094(4) . ?
Ce01 O2 2.079(4) . ?
Ce01 O3 2.103(4) . ?
Ce01 O4 2.556(5) . ?
Ce01 O5 2.532(5) . ?
Si1 O1 1.634(5) . ?
Si1 C12 1.885(7) . ?
Si1 C13 1.917(9) . ?
Si1 C19 1.899(10) . ?
Si1 C13A 1.902(8) . ?
Si1 C19A 1.914(10) . ?
Si2 O2 1.637(5) . ?
Si2 C30 1.880(7) . ?
Si2 C31 1.871(8) . ?
Si2 C37 1.865(8) . ?
Si3 O3 1.635(5) . ?
Si3 C48 1.893(7) . ?
Si3 C49 1.908(8) . ?
Si3 C55 1.908(7) . ?
Si3 C49A 1.893(11) . ?
Si3 C55A 1.890(10) . ?
O4 C61 1.46(3) . ?
O4 C64 1.40(3) . ?
O4 C61A 1.48(2) . ?
O4 C64A 1.48(2) . ?
O5 C65 1.42(4) . ?
O5 C68 1.49(4) . ?
O5 C65A 1.47(2) . ?
O5 C68A 1.41(2) . ?
C1 C2 1.393(9) . ?
C1 C6 1.395(8) . ?
C1 C7 1.480(9) . ?
C2 H2 0.9300 . ?
C2 C3 1.388(9) . ?
C3 C4 1.390(9) . ?
C3 C25 1.496(9) . ?
C4 H4 0.9300 . ?
C4 C5 1.388(9) . ?
C5 C6 1.394(8) . ?
C5 C43 1.505(8) . ?
C6 H6 0.9300 . ?
C7 C8 1.387(8) . ?
C7 C12 1.403(9) . ?
C8 H8 0.9300 . ?
C8 C9 1.349(9) . ?
C9 H9 0.9300 . ?
C9 C10 1.370(10) . ?
C10 H10 0.9300 . ?
C10 C11 1.385(10) . ?
C11 H11 0.9300 . ?
C11 C12 1.415(9) . ?
C25 C26 1.402(9) . ?
C25 C30 1.420(9) . ?
C26 H26 0.9300 . ?
C26 C27 1.361(10) . ?
C27 H27 0.9300 . ?
C27 C28 1.383(11) . ?
C28 H28 0.9300 . ?
C28 C29 1.399(11) . ?
C29 H29 0.9300 . ?
C29 C30 1.387(9) . ?
C31 C32 1.378(11) . ?
C31 C36 1.375(12) . ?
C32 H32 0.9300 . ?
C32 C33 1.385(14) . ?
C33 H33 0.9300 . ?
C33 C34 1.356(16) . ?
C34 H34 0.9300 . ?
C34 C35 1.361(16) . ?
C35 H35 0.9300 . ?
C35 C36 1.390(14) . ?
C36 H36 0.9300 . ?
C37 C38 1.388(10) . ?
C37 C42 1.408(11) . ?
C38 H38 0.9300 . ?
C38 C39 1.394(11) . ?
C39 H39 0.9300 . ?
C39 C40 1.348(12) . ?
C40 H40 0.9300 . ?
C40 C41 1.362(12) . ?
C41 H41 0.9300 . ?
C41 C42 1.407(11) . ?
C42 H42 0.9300 . ?
C43 C44 1.383(9) . ?
C43 C48 1.407(9) . ?
C44 H44 0.9300 . ?
C44 C45 1.399(10) . ?
C45 H45 0.9300 . ?
C45 C46 1.373(10) . ?
C46 H46 0.9300 . ?
C46 C47 1.377(10) . ?
C47 H47 0.9300 . ?
C47 C48 1.416(9) . ?
C65 H65A 0.9700 . ?
C65 H65B 0.9700 . ?
C65 C66 1.505(18) . ?
C66 H66A 0.9700 . ?
C66 H66B 0.9700 . ?
C66 C67 1.52(2) . ?
C67 H67A 0.9700 . ?
C67 H67B 0.9700 . ?
C67 C68 1.466(18) . ?
C68 H68A 0.9700 . ?
C68 H68B 0.9700 . ?
C13 C14 1.3900 . ?
C13 C18 1.3900 . ?
C14 H14 0.9300 . ?
C14 C15 1.3900 . ?
C15 H15 0.9300 . ?
C15 C16 1.3900 . ?
C16 H16 0.9300 . ?
C16 C17 1.3900 . ?
C17 H17 0.9300 . ?
C17 C18 1.3900 . ?
C18 H18 0.9300 . ?
C19 C20 1.3900 . ?
C19 C24 1.3900 . ?
C20 H20 0.9300 . ?
C20 C21 1.3900 . ?
C21 H21 0.9300 . ?
C21 C22 1.3900 . ?
C22 H22 0.9300 . ?
C22 C23 1.3900 . ?
C23 H23 0.9300 . ?
C23 C24 1.3900 . ?
C24 H24 0.9300 . ?
C49 C50 1.3900 . ?
C49 C54 1.3900 . ?
C50 H50 0.9300 . ?
C50 C51 1.3900 . ?
C51 H51 0.9300 . ?
C51 C52 1.3900 . ?
C52 H52 0.9300 . ?
C52 C53 1.3900 . ?
C53 H53 0.9300 . ?
C53 C54 1.3900 . ?
C54 H54 0.9300 . ?
C55 C56 1.3900 . ?
C55 C60 1.3900 . ?
C56 H56 0.9300 . ?
C56 C57 1.3900 . ?
C57 H57 0.9300 . ?
C57 C58 1.3900 . ?
C58 H58 0.9300 . ?
C58 C59 1.3900 . ?
C59 H59 0.9300 . ?
C59 C60 1.3900 . ?
C60 H60 0.9300 . ?
C61 H61A 0.9700 . ?
C61 H61B 0.9700 . ?
C61 C62 1.485(17) . ?
C62 H62A 0.9700 . ?
C62 H62B 0.9700 . ?
C62 C63 1.390(18) . ?
C63 H63A 0.9700 . ?
C63 H63B 0.9700 . ?
C63 C64 1.390(17) . ?
C64 H64A 0.9700 . ?
C64 H64B 0.9700 . ?
C13A C14A 1.3900 . ?
C13A C18A 1.3900 . ?
C14A H14A 0.9300 . ?
C14A C15A 1.3900 . ?
C15A H15A 0.9300 . ?
C15A C16A 1.3900 . ?
C16A H16A 0.9300 . ?
C16A C17A 1.3900 . ?
C17A H17A 0.9300 . ?
C17A C18A 1.3900 . ?
C18A H18A 0.9300 . ?
C19A C24A 1.3900 . ?
C19A C20A 1.3900 . ?
C24A H24A 0.9300 . ?
C24A C23A 1.3900 . ?
C23A H23A 0.9300 . ?
C23A C22A 1.3900 . ?
C22A H22A 0.9300 . ?
C22A C21A 1.3900 . ?
C21A H21A 0.9300 . ?
C21A C20A 1.3900 . ?
C20A H20A 0.9300 . ?
C49A C50A 1.3900 . ?
C49A C54A 1.3900 . ?
C50A H50A 0.9300 . ?
C50A C51A 1.3900 . ?
C51A H51A 0.9300 . ?
C51A C52A 1.3900 . ?
C52A H52A 0.9300 . ?
C52A C53A 1.3900 . ?
C53A H53A 0.9300 . ?
C53A C54A 1.3900 . ?
C54A H54A 0.9300 . ?
C55A C60A 1.3900 . ?
C55A C56A 1.3900 . ?
C60A H60A 0.9300 . ?
C60A C59A 1.3900 . ?
C59A H59A 0.9300 . ?
C59A C58A 1.3900 . ?
C58A H58A 0.9300 . ?
C58A C57A 1.3900 . ?
C57A H57A 0.9300 . ?
C57A C56A 1.3900 . ?
C56A H56A 0.9300 . ?
C61A H61C 0.9700 . ?
C61A H61D 0.9700 . ?
C61A C62A 1.477(16) . ?
C62A H62C 0.9700 . ?
C62A H62D 0.9700 . ?
C62A C63A 1.402(17) . ?
C63A H63C 0.9700 . ?
C63A H63D 0.9700 . ?
C63A C64A 1.383(16) . ?
C64A H64C 0.9700 . ?
C64A H64D 0.9700 . ?
C65A H65C 0.9700 . ?
C65A H65D 0.9700 . ?
C65A C66A 1.503(14) . ?
C66A H66C 0.9700 . ?
C66A H66D 0.9700 . ?
C66A C67A 1.529(17) . ?
C67A H67C 0.9700 . ?
C67A H67D 0.9700 . ?
C67A C68A 1.472(14) . ?
C68A H68C 0.9700 . ?
C68A H68D 0.9700 . ?

loop_
_geom_torsion_atom_site_label_1
_geom_torsion_atom_site_label_2
_geom_torsion_atom_site_label_3
_geom_torsion_atom_site_label_4
_geom_torsion
_geom_torsion_site_symmetry_1
_geom_torsion_site_symmetry_2
_geom_torsion_site_symmetry_3
_geom_torsion_site_symmetry_4
_geom_torsion_publ_flag
Ce01 O4 C61 C62 -160.9(12) . . . . ?
Ce01 O4 C64 C63 157.5(14) . . . . ?
Ce01 O4 C61A C62A -179.0(11) . . . . ?
Ce01 O4 C64A C63A -174.5(13) . . . . ?
Ce01 O5 C65 C66 -178.3(17) . . . . ?
Ce01 O5 C68 C67 -173.5(19) . . . . ?
Ce01 O5 C65A C66A 171.3(11) . . . . ?
Ce01 O5 C68A C67A 174.7(10) . . . . ?
Si1 C13 C14 C15 -178.0(15) . . . . ?
Si1 C13 C18 C17 178.1(15) . . . . ?
Si1 C19 C20 C21 -174.7(16) . . . . ?
Si1 C19 C24 C23 175.0(15) . . . . ?
Si1 C13A C14A C15A 179.7(13) . . . . ?
Si1 C13A C18A C17A -179.6(15) . . . . ?
Si1 C19A C24A C23A 173.4(15) . . . . ?
Si1 C19A C20A C21A -173.8(14) . . . . ?
Si2 C31 C32 C33 176.2(8) . . . . ?
Si2 C31 C36 C35 -175.7(8) . . . . ?
Si2 C37 C38 C39 174.8(6) . . . . ?
Si2 C37 C42 C41 -175.0(7) . . . . ?
Si3 C49 C50 C51 -172.0(12) . . . . ?
Si3 C49 C54 C53 172.1(11) . . . . ?
Si3 C55 C56 C57 177.2(13) . . . . ?
Si3 C55 C60 C59 -177.4(12) . . . . ?
Si3 C49A C50A C51A -172.6(17) . . . . ?
Si3 C49A C54A C53A 172.7(16) . . . . ?
Si3 C55A C60A C59A -177.8(18) . . . . ?
Si3 C55A C56A C57A 177.9(18) . . . . ?
O1 Si1 C12 C7 34.1(7) . . . . ?
O1 Si1 C12 C11 -141.2(6) . . . . ?
O1 Si1 C19 C20 6.0(15) . . . . ?
O1 Si1 C19 C24 -168.9(8) . . . . ?
O2 Si2 C30 C25 26.7(7) . . . . ?
O2 Si2 C30 C29 -148.3(6) . . . . ?
O2 Si2 C31 C32 -180.0(6) . . . . ?
O2 Si2 C31 C36 -3.2(8) . . . . ?
O2 Si2 C37 C38 -91.4(7) . . . . ?
O2 Si2 C37 C42 83.5(7) . . . . ?
O3 Si3 C48 C43 34.5(7) . . . . ?
O3 Si3 C48 C47 -143.8(5) . . . . ?
O3 Si3 C49A C50A -4.3(13) . . . . ?
O3 Si3 C49A C54A -177.0(10) . . . . ?
O3 Si3 C55A C60A 75.7(12) . . . . ?
O3 Si3 C55A C56A -102.2(12) . . . . ?
O4 C61 C62 C63 8(3) . . . . ?
O4 C61A C62A C63A -18(2) . . . . ?
O5 C65 C66 C67 -32(4) . . . . ?
O5 C65A C66A C67A 6(3) . . . . ?
C1 C2 C3 C4 -1.5(9) . . . . ?
C1 C2 C3 C25 176.7(6) . . . . ?
C1 C7 C8 C9 174.1(7) . . . . ?
C1 C7 C12 Si1 8.3(9) . . . . ?
C1 C7 C12 C11 -176.2(6) . . . . ?
C2 C1 C6 C5 1.0(9) . . . . ?
C2 C1 C7 C8 54.3(9) . . . . ?
C2 C1 C7 C12 -127.6(7) . . . . ?
C2 C3 C4 C5 -0.3(9) . . . . ?
C2 C3 C25 C26 -128.0(7) . . . . ?
C2 C3 C25 C30 47.3(9) . . . . ?
C3 C4 C5 C6 2.3(9) . . . . ?
C3 C4 C5 C43 178.9(6) . . . . ?
C3 C25 C26 C27 172.6(7) . . . . ?
C3 C25 C30 Si2 15.1(9) . . . . ?
C3 C25 C30 C29 -169.7(6) . . . . ?
C4 C3 C25 C26 50.2(9) . . . . ?
C4 C3 C25 C30 -134.6(7) . . . . ?
C4 C5 C6 C1 -2.7(9) . . . . ?
C4 C5 C43 C44 -123.9(7) . . . . ?
C4 C5 C43 C48 56.6(9) . . . . ?
C5 C43 C44 C45 177.5(7) . . . . ?
C5 C43 C48 Si3 4.3(9) . . . . ?
C5 C43 C48 C47 -177.5(6) . . . . ?
C6 C1 C2 C3 1.2(9) . . . . ?
C6 C1 C7 C8 -123.9(7) . . . . ?
C6 C1 C7 C12 54.1(9) . . . . ?
C6 C5 C43 C44 52.7(8) . . . . ?
C6 C5 C43 C48 -126.9(7) . . . . ?
C7 C1 C2 C3 -177.1(6) . . . . ?
C7 C1 C6 C5 179.3(6) . . . . ?
C7 C8 C9 C10 2.2(12) . . . . ?
C8 C7 C12 Si1 -173.7(5) . . . . ?
C8 C7 C12 C11 1.7(10) . . . . ?
C8 C9 C10 C11 1.6(12) . . . . ?
C9 C10 C11 C12 -3.7(12) . . . . ?
C10 C11 C12 Si1 177.9(6) . . . . ?
C10 C11 C12 C7 2.0(11) . . . . ?
C12 Si1 C19 C20 129.1(11) . . . . ?
C12 Si1 C19 C24 -45.7(10) . . . . ?
C12 C7 C8 C9 -3.9(10) . . . . ?
C25 C3 C4 C5 -178.5(6) . . . . ?
C25 C26 C27 C28 -2.2(12) . . . . ?
C26 C25 C30 Si2 -169.7(5) . . . . ?
C26 C25 C30 C29 5.4(10) . . . . ?
C26 C27 C28 C29 4.0(13) . . . . ?
C27 C28 C29 C30 -1.0(13) . . . . ?
C28 C29 C30 Si2 171.8(6) . . . . ?
C28 C29 C30 C25 -3.6(11) . . . . ?
C30 Si2 O2 Ce01 -173.0(16) . . . . ?
C30 Si2 C31 C32 -56.8(8) . . . . ?
C30 Si2 C31 C36 120.0(8) . . . . ?
C30 Si2 C37 C38 148.6(6) . . . . ?
C30 Si2 C37 C42 -36.5(7) . . . . ?
C30 C25 C26 C27 -2.7(11) . . . . ?
C31 Si2 O2 Ce01 -49.8(17) . . . . ?
C31 Si2 C30 C25 -96.7(6) . . . . ?
C31 Si2 C30 C29 88.3(7) . . . . ?
C31 Si2 C37 C38 28.8(7) . . . . ?
C31 Si2 C37 C42 -156.3(7) . . . . ?
C31 C32 C33 C34 1.8(18) . . . . ?
C32 C31 C36 C35 1.3(14) . . . . ?
C32 C33 C34 C35 -3(2) . . . . ?
C33 C34 C35 C36 4(2) . . . . ?
C34 C35 C36 C31 -2.9(18) . . . . ?
C36 C31 C32 C33 -0.8(14) . . . . ?
C37 Si2 O2 Ce01 68.5(17) . . . . ?
C37 Si2 C30 C25 145.3(6) . . . . ?
C37 Si2 C30 C29 -29.7(7) . . . . ?
C37 Si2 C31 C32 61.5(8) . . . . ?
C37 Si2 C31 C36 -121.7(8) . . . . ?
C37 C38 C39 C40 0.6(13) . . . . ?
C38 C37 C42 C41 0.2(12) . . . . ?
C38 C39 C40 C41 -0.4(14) . . . . ?
C39 C40 C41 C42 0.1(15) . . . . ?
C40 C41 C42 C37 0.0(14) . . . . ?
C42 C37 C38 C39 -0.4(11) . . . . ?
C43 C5 C6 C1 -179.3(6) . . . . ?
C43 C44 C45 C46 -0.2(11) . . . . ?
C44 C43 C48 Si3 -175.3(5) . . . . ?
C44 C43 C48 C47 3.0(10) . . . . ?
C44 C45 C46 C47 3.2(12) . . . . ?
C45 C46 C47 C48 -3.2(12) . . . . ?
C46 C47 C48 Si3 178.4(6) . . . . ?
C46 C47 C48 C43 0.0(10) . . . . ?
C48 Si3 C49A C50A 118.9(11) . . . . ?
C48 Si3 C49A C54A -53.8(13) . . . . ?
C48 Si3 C55A C60A -47.2(13) . . . . ?
C48 Si3 C55A C56A 134.9(11) . . . . ?
C48 C43 C44 C45 -2.9(11) . . . . ?
C65 O5 C68 C67 -21(3) . . . . ?
C65 C66 C67 C68 18(5) . . . . ?
C66 C67 C68 O5 1(4) . . . . ?
C68 O5 C65 C66 33(3) . . . . ?
C13 Si1 C12 C7 155.9(8) . . . . ?
C13 Si1 C12 C11 -19.5(9) . . . . ?
C13 Si1 C19 C20 -115.1(14) . . . . ?
C13 Si1 C19 C24 70.1(11) . . . . ?
C13 C14 C15 C16 0.0 . . . . ?
C14 C13 C18 C17 0.0 . . . . ?
C14 C15 C16 C17 0.0 . . . . ?
C15 C16 C17 C18 0.0 . . . . ?
C16 C17 C18 C13 0.0 . . . . ?
C18 C13 C14 C15 0.0 . . . . ?
C19 Si1 C12 C7 -87.6(10) . . . . ?
C19 Si1 C12 C11 97.0(10) . . . . ?
C19 C20 C21 C22 0.0 . . . . ?
C20 C19 C24 C23 0.0 . . . . ?
C20 C21 C22 C23 0.0 . . . . ?
C21 C22 C23 C24 0.0 . . . . ?
C22 C23 C24 C19 0.0 . . . . ?
C24 C19 C20 C21 0.0 . . . . ?
C49 Si3 C48 C43 -91.3(8) . . . . ?
C49 Si3 C48 C47 90.5(8) . . . . ?
C49 C50 C51 C52 0.0 . . . . ?
C50 C49 C54 C53 0.0 . . . . ?
C50 C51 C52 C53 0.0 . . . . ?
C51 C52 C53 C54 0.0 . . . . ?
C52 C53 C54 C49 0.0 . . . . ?
C54 C49 C50 C51 0.0 . . . . ?
C55 Si3 C48 C43 150.7(8) . . . . ?
C55 Si3 C48 C47 -27.5(8) . . . . ?
C55 C56 C57 C58 0.0 . . . . ?
C56 C55 C60 C59 0.0 . . . . ?
C56 C57 C58 C59 0.0 . . . . ?
C57 C58 C59 C60 0.0 . . . . ?
C58 C59 C60 C55 0.0 . . . . ?
C60 C55 C56 C57 0.0 . . . . ?
C61 O4 C64 C63 5(2) . . . . ?
C61 C62 C63 C64 -4(3) . . . . ?
C62 C63 C64 O4 -1(3) . . . . ?
C64 O4 C61 C62 -8(2) . . . . ?
C13A Si1 C12 C7 152.1(8) . . . . ?
C13A Si1 C12 C11 -23.3(9) . . . . ?
C13A C14A C15A C16A 0.0 . . . . ?
C14A C13A C18A C17A 0.0 . . . . ?
C14A C15A C16A C17A 0.0 . . . . ?
C15A C16A C17A C18A 0.0 . . . . ?
C16A C17A C18A C13A 0.0 . . . . ?
C18A C13A C14A C15A 0.0 . . . . ?
C19A Si1 C12 C7 -86.9(10) . . . . ?
C19A Si1 C12 C11 97.7(10) . . . . ?
C19A C24A C23A C22A 0.0 . . . . ?
C24A C19A C20A C21A 0.0 . . . . ?
C24A C23A C22A C21A 0.0 . . . . ?
C23A C22A C21A C20A 0.0 . . . . ?
C22A C21A C20A C19A 0.0 . . . . ?
C20A C19A C24A C23A 0.0 . . . . ?
C49A Si3 C48 C43 -85.0(10) . . . . ?
C49A Si3 C48 C47 96.8(10) . . . . ?
C49A Si3 C55A C60A -168.0(13) . . . . ?
C49A Si3 C55A C56A 14.2(17) . . . . ?
C49A C50A C51A C52A 0.0 . . . . ?
C50A C49A C54A C53A 0.0 . . . . ?
C50A C51A C52A C53A 0.0 . . . . ?
C51A C52A C53A C54A 0.0 . . . . ?
C52A C53A C54A C49A 0.0 . . . . ?
C54A C49A C50A C51A 0.0 . . . . ?
C55A Si3 C48 C43 154.0(10) . . . . ?
C55A Si3 C48 C47 -24.3(10) . . . . ?
C55A Si3 C49A C50A -121.0(13) . . . . ?
C55A Si3 C49A C54A 66.3(16) . . . . ?
C55A C60A C59A C58A 0.0 . . . . ?
C60A C55A C56A C57A 0.0 . . . . ?
C60A C59A C58A C57A 0.0 . . . . ?
C59A C58A C57A C56A 0.0 . . . . ?
C58A C57A C56A C55A 0.0 . . . . ?
C56A C55A C60A C59A 0.0 . . . . ?
C61A O4 C64A C63A -13(2) . . . . ?
C61A C62A C63A C64A 10(3) . . . . ?
C62A C63A C64A O4 2(3) . . . . ?
C64A O4 C61A C62A 18.2(19) . . . . ?
C65A O5 C68A C67A -29.0(17) . . . . ?
C65A C66A C67A C68A -23(3) . . . . ?
C66A C67A C68A O5 32(2) . . . . ?
C68A O5 C65A C66A 14(2) . . . . ?

loop_
_smtbx_masks_void_nr
_smtbx_masks_void_average_x
_smtbx_masks_void_average_y
_smtbx_masks_void_average_z
_smtbx_masks_void_volume
_smtbx_masks_void_count_electrons
_smtbx_masks_void_content
1 0.500 0.500 0.000 291.3 61.2 '1.5 C4H8O'
